data_7022452
loop_
_publ_author_name
'Yu, Wan-Rong'
'Lee, Gene-Hsian'
'Yang, En-Che'

_publ_section_title
;
 Systematic studies of the structures and magnetic properties for a family
 of cubane complexes with the formula: [M2Ln2] (Ln = Dy, Gd; M = Ni, Zn)
 and [Ni2Y2].
;
_journal_issue 11
_journal_name_full 'Dalton transactions (Cambridge, England : 2003)'
_journal_page_first 3941
_journal_page_last 3949
_journal_paper_doi 10.1039/c2dt32688d
_journal_volume 42
_journal_year 2013
_chemical_formula_sum 'C63 H65 Cl Dy2 N4 Ni2 O22'
_chemical_formula_weight 1708.06
_chemical_name_systematic
;
?
;
_space_group_IT_number 14
_symmetry_cell_setting monoclinic
_symmetry_space_group_name_Hall '-P 2ybc'
_symmetry_space_group_name_H-M 'P 1 21/c 1'
_atom_sites_solution_hydrogens geom
_atom_sites_solution_primary direct
_atom_sites_solution_secondary difmap
_audit_creation_method SHELXL-97
_cell_angle_alpha 90.00
_cell_angle_beta 99.9021(10)
_cell_angle_gamma 90.00
_cell_formula_units_Z 4
_cell_length_a 19.1004(8)
_cell_length_b 14.7275(6)
_cell_length_c 23.5622(10)
_cell_measurement_reflns_used 8265
_cell_measurement_temperature 150(2)
_cell_measurement_theta_max 25.15
_cell_measurement_theta_min 2.21
_cell_volume 6529.3(5)
_computing_cell_refinement 'Bruker SAINT'
_computing_data_collection 'Bruker SMART'
_computing_data_reduction 'Bruker SAINT'
_computing_molecular_graphics 'Bruker SHELXTL'
_computing_publication_material 'Bruker SHELXTL'
_computing_structure_refinement 'SHELXL-97 (Sheldrick, 1997)'
_computing_structure_solution 'SHELXS-97 (Sheldrick, 1990)'
_diffrn_ambient_temperature 150(2)
_diffrn_measured_fraction_theta_full 1.000
_diffrn_measured_fraction_theta_max 1.000
_diffrn_measurement_device_type 'BRUKER SMART APEXCCD area detector'
_diffrn_measurement_method 'omega scans'
_diffrn_radiation_monochromator graphite
_diffrn_radiation_source 'fine-focus sealed tube'
_diffrn_radiation_type MoK\a
_diffrn_radiation_wavelength 0.71073
_diffrn_reflns_av_R_equivalents 0.0577
_diffrn_reflns_av_sigmaI/netI 0.0550
_diffrn_reflns_limit_h_max 24
_diffrn_reflns_limit_h_min -24
_diffrn_reflns_limit_k_max 19
_diffrn_reflns_limit_k_min -19
_diffrn_reflns_limit_l_max 28
_diffrn_reflns_limit_l_min -30
_diffrn_reflns_number 49539
_diffrn_reflns_theta_full 27.50
_diffrn_reflns_theta_max 27.50
_diffrn_reflns_theta_min 1.08
_exptl_absorpt_coefficient_mu 2.951
_exptl_absorpt_correction_T_max 0.5257
_exptl_absorpt_correction_T_min 0.4248
_exptl_absorpt_correction_type multi-scan
_exptl_crystal_colour light-blue
_exptl_crystal_density_diffrn 1.738
_exptl_crystal_density_meas ?
_exptl_crystal_density_method 'not measured'
_exptl_crystal_description block
_exptl_crystal_F_000 3408
_exptl_crystal_size_max 0.35
_exptl_crystal_size_mid 0.27
_exptl_crystal_size_min 0.25
_refine_diff_density_max 1.433
_refine_diff_density_min -0.869
_refine_diff_density_rms 0.127
_refine_ls_extinction_method none
_refine_ls_goodness_of_fit_ref 1.022
_refine_ls_hydrogen_treatment constr
_refine_ls_matrix_type full
_refine_ls_number_parameters 853
_refine_ls_number_reflns 14997
_refine_ls_number_restraints 0
_refine_ls_restrained_S_all 1.022
_refine_ls_R_factor_all 0.0514
_refine_ls_R_factor_gt 0.0373
_refine_ls_shift/su_max 0.002
_refine_ls_shift/su_mean 0.000
_refine_ls_structure_factor_coef Fsqd
_refine_ls_weighting_details 'calc w=1/[\s^2^(Fo^2^)+(0.0339P)^2^+5.2412P] where P=(Fo^2^+2Fc^2^)/3'
_refine_ls_weighting_scheme calc
_refine_ls_wR_factor_gt 0.0794
_refine_ls_wR_factor_ref 0.0867
_reflns_number_gt 12141
_reflns_number_total 14997
_reflns_threshold_expression >2sigma(I)
_cod_data_source_file c2dt32688d.txt
_cod_data_source_block ic15715
_cod_depositor_comments
;
The following automatic conversions were performed:

'_symmetry_cell_setting' value 'Monoclinic' changed to 'monoclinic'
according to /home/saulius/struct/CIF-dictionaries/cif_core.dic
dictionary named 'cif_core.dic' version 2.4.2 from 2011-04-26.

Automatic conversion script
Id: cif_fix_values 1891 2012-01-12 08:04:46Z andrius 

The following automatic conversions were performed:

'_exptl_crystal_density_meas' value 'not_measured' was changed to '?'
- the value is perceived as not measured.

Automatic conversion script
Id: cif_fix_values 3008 2015-01-20 13:52:24Z robertas 
;
_cod_original_sg_symbol_H-M P2(1)/c
_cod_database_code 7022452

loop_
_symmetry_equiv_pos_as_xyz
'x, y, z'
'-x, y+1/2, -z+1/2'
'-x, -y, -z'
'x, -y-1/2, z-1/2'

loop_
_atom_site_label
_atom_site_type_symbol
_atom_site_fract_x
_atom_site_fract_y
_atom_site_fract_z
_atom_site_U_iso_or_equiv
_atom_site_adp_type
_atom_site_occupancy
_atom_site_symmetry_multiplicity
_atom_site_calc_flag
_atom_site_refinement_flags
Dy1 Dy 0.171613(10) 0.020608(13) 0.162465(8) 0.01860(5) Uani 1 1 d .
Dy2 Dy 0.280075(10) 0.152179(13) 0.063095(8) 0.01983(5) Uani 1 1 d .
Ni1 Ni 0.35476(3) 0.02013(3) 0.17246(2) 0.01941(11) Uani 1 1 d .
Ni2 Ni 0.25752(3) -0.07851(3) 0.06891(2) 0.01954(11) Uani 1 1 d .
O1 O 0.27498(14) 0.11481(18) 0.16022(11) 0.0194(6) Uani 1 1 d .
O2 O 0.27190(14) -0.07107(18) 0.15943(11) 0.0200(6) Uani 1 1 d .
O3 O 0.33941(14) 0.01241(18) 0.08066(11) 0.0191(6) Uani 1 1 d .
O4 O 0.19245(14) 0.03356(18) 0.06777(11) 0.0194(6) Uani 1 1 d .
O5 O 0.19048(15) 0.0720(2) 0.25939(12) 0.0254(6) Uani 1 1 d .
O6 O 0.17531(15) -0.07497(19) 0.24934(12) 0.0248(6) Uani 1 1 d .
O7 O 0.21592(15) 0.1597(2) -0.03434(12) 0.0292(7) Uani 1 1 d .
O8 O 0.32995(16) 0.1289(2) -0.02345(12) 0.0295(7) Uani 1 1 d .
O9 O 0.12187(15) 0.16243(19) 0.13841(12) 0.0254(6) Uani 1 1 d .
O10 O 0.18896(15) 0.23730(19) 0.08540(12) 0.0270(7) Uani 1 1 d .
O11 O 0.11319(15) -0.10560(19) 0.12093(12) 0.0262(7) Uani 1 1 d .
O12 O 0.18342(15) -0.17808(19) 0.06897(12) 0.0258(6) Uani 1 1 d .
O13 O 0.39261(15) 0.19775(19) 0.10487(12) 0.0274(7) Uani 1 1 d .
O14 O 0.44193(14) 0.09682(19) 0.17057(12) 0.0249(6) Uani 1 1 d .
O15 O 0.05088(15) 0.02742(18) 0.18132(12) 0.0243(6) Uani 1 1 d .
H15 H 0.0406 0.0797 0.2002 0.037 Uiso 1 1 d R
O16 O 0.29913(16) 0.3105(2) 0.03842(13) 0.0308(7) Uani 1 1 d .
H16 H 0.3050 0.3482 0.0695 0.046 Uiso 1 1 d R
N1 N 0.36040(18) 0.0664(2) 0.25628(15) 0.0251(8) Uani 1 1 d .
N2 N 0.41186(18) -0.0946(2) 0.19296(14) 0.0237(8) Uani 1 1 d .
N3 N 0.33757(18) -0.1649(2) 0.05885(15) 0.0247(8) Uani 1 1 d .
N4 N 0.21463(17) -0.0682(2) -0.01891(14) 0.0226(7) Uani 1 1 d .
C1 C 0.4011(3) 0.0344(3) 0.3042(2) 0.0378(12) Uani 1 1 d .
H1 H 0.4226 -0.0236 0.3030 0.045 Uiso 1 1 calc R
C2 C 0.4127(3) 0.0821(4) 0.3549(2) 0.0483(14) Uani 1 1 d .
H2 H 0.4430 0.0586 0.3878 0.058 Uiso 1 1 calc R
C3 C 0.3797(3) 0.1648(4) 0.3573(2) 0.0417(13) Uani 1 1 d .
H3 H 0.3866 0.1988 0.3920 0.050 Uiso 1 1 calc R
C4 C 0.3367(2) 0.1975(3) 0.30884(18) 0.0310(10) Uani 1 1 d .
H4 H 0.3122 0.2534 0.3099 0.037 Uiso 1 1 calc R
C5 C 0.3296(2) 0.1475(3) 0.25842(17) 0.0229(9) Uani 1 1 d .
C6 C 0.2888(2) 0.1843(3) 0.20270(17) 0.0218(9) Uani 1 1 d .
H6A H 0.2432 0.2103 0.2096 0.026 Uiso 1 1 calc R
H6B H 0.3165 0.2335 0.1884 0.026 Uiso 1 1 calc R
C7 C 0.4831(2) -0.1009(3) 0.20541(19) 0.0299(10) Uani 1 1 d .
H7 H 0.5110 -0.0478 0.2045 0.036 Uiso 1 1 calc R
C8 C 0.5165(2) -0.1831(3) 0.2195(2) 0.0381(12) Uani 1 1 d .
H8 H 0.5668 -0.1862 0.2294 0.046 Uiso 1 1 calc R
C9 C 0.4761(3) -0.2604(3) 0.2191(2) 0.0376(12) Uani 1 1 d .
H9 H 0.4981 -0.3178 0.2274 0.045 Uiso 1 1 calc R
C10 C 0.4030(2) -0.2533(3) 0.20624(19) 0.0307(10) Uani 1 1 d .
H10 H 0.3742 -0.3060 0.2053 0.037 Uiso 1 1 calc R
C11 C 0.3725(2) -0.1695(3) 0.19481(17) 0.0225(9) Uani 1 1 d .
C12 C 0.2929(2) -0.1554(3) 0.18627(18) 0.0222(9) Uani 1 1 d .
H12A H 0.2690 -0.2053 0.1623 0.027 Uiso 1 1 calc R
H12B H 0.2772 -0.1579 0.2242 0.027 Uiso 1 1 calc R
C13 C 0.3336(2) -0.2559(3) 0.05390(19) 0.0301(10) Uani 1 1 d .
H13 H 0.2912 -0.2858 0.0594 0.036 Uiso 1 1 calc R
C14 C 0.3892(3) -0.3069(3) 0.0412(2) 0.0387(12) Uani 1 1 d .
H14 H 0.3852 -0.3710 0.0378 0.046 Uiso 1 1 calc R
C15 C 0.4510(3) -0.2630(3) 0.0335(2) 0.0421(13) Uani 1 1 d .
H15A H 0.4900 -0.2968 0.0244 0.051 Uiso 1 1 calc R
C16 C 0.4554(2) -0.1701(3) 0.0392(2) 0.0346(11) Uani 1 1 d .
H16A H 0.4976 -0.1389 0.0345 0.042 Uiso 1 1 calc R
C17 C 0.3969(2) -0.1221(3) 0.05207(17) 0.0247(9) Uani 1 1 d .
C18 C 0.3977(2) -0.0209(3) 0.05689(19) 0.0263(9) Uani 1 1 d .
H18A H 0.4426 -0.0016 0.0815 0.032 Uiso 1 1 calc R
H18B H 0.3964 0.0058 0.0182 0.032 Uiso 1 1 calc R
C19 C 0.2320(2) -0.1194(3) -0.06154(18) 0.0287(10) Uani 1 1 d .
H19 H 0.2778 -0.1466 -0.0563 0.034 Uiso 1 1 calc R
C20 C 0.1866(2) -0.1339(3) -0.11227(19) 0.0325(11) Uani 1 1 d .
H20 H 0.2007 -0.1699 -0.1418 0.039 Uiso 1 1 calc R
C21 C 0.1204(3) -0.0956(3) -0.1197(2) 0.0380(12) Uani 1 1 d .
H21 H 0.0874 -0.1064 -0.1541 0.046 Uiso 1 1 calc R
C22 C 0.1019(2) -0.0412(3) -0.0769(2) 0.0335(11) Uani 1 1 d .
H22 H 0.0566 -0.0127 -0.0816 0.040 Uiso 1 1 calc R
C23 C 0.1509(2) -0.0290(3) -0.02687(18) 0.0236(9) Uani 1 1 d .
C24 C 0.1335(2) 0.0287(3) 0.02192(17) 0.0231(9) Uani 1 1 d .
H24A H 0.1204 0.0906 0.0075 0.028 Uiso 1 1 calc R
H24B H 0.0922 0.0024 0.0363 0.028 Uiso 1 1 calc R
C25 C 0.1906(2) -0.0137(3) 0.34494(18) 0.0256(9) Uani 1 1 d .
C26 C 0.1979(2) 0.0641(3) 0.37920(19) 0.0338(11) Uani 1 1 d .
H26 H 0.1992 0.1223 0.3619 0.041 Uiso 1 1 calc R
C27 C 0.2032(3) 0.0567(4) 0.4381(2) 0.0425(13) Uani 1 1 d .
H27 H 0.2073 0.1098 0.4613 0.051 Uiso 1 1 calc R
C28 C 0.2025(3) -0.0274(4) 0.4633(2) 0.0444(14) Uani 1 1 d .
H28 H 0.2078 -0.0325 0.5040 0.053 Uiso 1 1 calc R
C29 C 0.1941(3) -0.1047(4) 0.4295(2) 0.0440(13) Uani 1 1 d .
H29 H 0.1925 -0.1625 0.4470 0.053 Uiso 1 1 calc R
C30 C 0.1880(2) -0.0984(3) 0.37061(19) 0.0315(10) Uani 1 1 d .
H30 H 0.1821 -0.1517 0.3476 0.038 Uiso 1 1 calc R
C31 C 0.1853(2) -0.0052(3) 0.28124(18) 0.0245(9) Uani 1 1 d .
C32 C 0.2614(2) 0.1122(3) -0.11746(17) 0.0232(9) Uani 1 1 d .
C33 C 0.1977(2) 0.1281(3) -0.15445(18) 0.0313(10) Uani 1 1 d .
H33 H 0.1588 0.1544 -0.1401 0.038 Uiso 1 1 calc R
C34 C 0.1907(3) 0.1057(4) -0.2122(2) 0.0390(12) Uani 1 1 d .
H34 H 0.1469 0.1165 -0.2373 0.047 Uiso 1 1 calc R
C35 C 0.2469(3) 0.0680(3) -0.2334(2) 0.0362(11) Uani 1 1 d .
H35 H 0.2419 0.0530 -0.2731 0.043 Uiso 1 1 calc R
C36 C 0.3104(3) 0.0518(3) -0.19707(19) 0.0332(11) Uani 1 1 d .
H36 H 0.3490 0.0253 -0.2117 0.040 Uiso 1 1 calc R
C37 C 0.3178(2) 0.0741(3) -0.13945(19) 0.0297(10) Uani 1 1 d .
H37 H 0.3617 0.0633 -0.1146 0.036 Uiso 1 1 calc R
C38 C 0.2695(2) 0.1350(3) -0.05520(18) 0.0254(9) Uani 1 1 d .
C39 C 0.1055(2) 0.3216(3) 0.12528(17) 0.0251(9) Uani 1 1 d .
C40 C 0.0384(2) 0.3217(3) 0.1398(2) 0.0358(11) Uani 1 1 d .
H40 H 0.0150 0.2663 0.1452 0.043 Uiso 1 1 calc R
C41 C 0.0057(3) 0.4046(4) 0.1462(2) 0.0483(15) Uani 1 1 d .
H41 H -0.0409 0.4056 0.1552 0.058 Uiso 1 1 calc R
C42 C 0.0399(4) 0.4849(4) 0.1396(2) 0.0542(16) Uani 1 1 d .
H42 H 0.0169 0.5410 0.1440 0.065 Uiso 1 1 calc R
C43 C 0.1072(3) 0.4844(4) 0.1268(2) 0.0492(14) Uani 1 1 d .
H43 H 0.1314 0.5400 0.1234 0.059 Uiso 1 1 calc R
C44 C 0.1398(3) 0.4028(3) 0.11871(18) 0.0328(11) Uani 1 1 d .
H44 H 0.1859 0.4024 0.1086 0.039 Uiso 1 1 calc R
C45 C 0.1410(2) 0.2334(3) 0.11574(17) 0.0233(9) Uani 1 1 d .
C46 C 0.0672(2) -0.2335(3) 0.06499(17) 0.0231(9) Uani 1 1 d .
C47 C -0.0018(2) -0.2162(3) 0.07277(19) 0.0302(10) Uani 1 1 d .
H47 H -0.0118 -0.1639 0.0935 0.036 Uiso 1 1 calc R
C48 C -0.0562(2) -0.2747(3) 0.0505(2) 0.0341(11) Uani 1 1 d .
H48 H -0.1034 -0.2624 0.0559 0.041 Uiso 1 1 calc R
C49 C -0.0419(2) -0.3504(3) 0.02069(19) 0.0317(10) Uani 1 1 d .
H49 H -0.0793 -0.3908 0.0056 0.038 Uiso 1 1 calc R
C50 C 0.0263(3) -0.3680(3) 0.0125(2) 0.0372(12) Uani 1 1 d .
H50 H 0.0359 -0.4207 -0.0081 0.045 Uiso 1 1 calc R
C51 C 0.0810(2) -0.3092(3) 0.03423(19) 0.0293(10) Uani 1 1 d .
H51 H 0.1279 -0.3210 0.0279 0.035 Uiso 1 1 calc R
C52 C 0.1257(2) -0.1681(3) 0.08659(17) 0.0235(9) Uani 1 1 d .
C53 C 0.5169(2) 0.2030(3) 0.13681(18) 0.0272(9) Uani 1 1 d .
C54 C 0.5762(2) 0.1517(3) 0.1563(2) 0.0395(12) Uani 1 1 d .
H54 H 0.5710 0.0918 0.1700 0.047 Uiso 1 1 calc R
C55 C 0.6435(3) 0.1864(4) 0.1563(3) 0.0538(15) Uani 1 1 d .
H55 H 0.6843 0.1502 0.1694 0.065 Uiso 1 1 calc R
C56 C 0.6513(3) 0.2734(4) 0.1373(3) 0.0518(15) Uani 1 1 d .
H56 H 0.6974 0.2979 0.1379 0.062 Uiso 1 1 calc R
C57 C 0.5924(3) 0.3246(4) 0.1176(2) 0.0474(14) Uani 1 1 d .
H57 H 0.5979 0.3845 0.1041 0.057 Uiso 1 1 calc R
C58 C 0.5247(3) 0.2902(3) 0.1172(2) 0.0371(11) Uani 1 1 d .
H58 H 0.4841 0.3263 0.1035 0.045 Uiso 1 1 calc R
C59 C 0.4449(2) 0.1631(3) 0.13760(18) 0.0239(9) Uani 1 1 d .
C60 C 0.0134(2) -0.0424(3) 0.2056(2) 0.0333(11) Uani 1 1 d .
H60A H 0.0299 -0.1019 0.1948 0.050 Uiso 1 1 calc R
H60B H -0.0377 -0.0366 0.1910 0.050 Uiso 1 1 calc R
H60C H 0.0221 -0.0367 0.2477 0.050 Uiso 1 1 calc R
C61 C 0.3509(3) 0.3370(4) 0.0046(3) 0.0614(17) Uani 1 1 d .
H61A H 0.3927 0.2976 0.0137 0.092 Uiso 1 1 calc R
H61B H 0.3650 0.4001 0.0134 0.092 Uiso 1 1 calc R
H61C H 0.3307 0.3316 -0.0363 0.092 Uiso 1 1 calc R
Cl1 Cl 0.36002(8) 0.49023(9) 0.14291(6) 0.0426(3) Uani 1 1 d .
O17 O 0.3339(2) 0.4002(3) 0.14730(18) 0.0624(12) Uani 1 1 d .
O18 O 0.3969(3) 0.5165(3) 0.1979(2) 0.0980(19) Uani 1 1 d .
O19 O 0.4113(3) 0.4923(3) 0.1061(2) 0.0908(17) Uani 1 1 d .
O20 O 0.3051(3) 0.5497(3) 0.1257(3) 0.106(2) Uani 1 1 d .
O21 O 0.00023(18) 0.1665(2) 0.23888(15) 0.0413(8) Uani 1 1 d .
H21A H -0.0381 0.1956 0.2354 0.062 Uiso 1 1 calc R
C62 C 0.0524(3) 0.2102(4) 0.2797(2) 0.0528(15) Uani 1 1 d .
H62A H 0.0556 0.2743 0.2692 0.079 Uiso 1 1 calc R
H62B H 0.0986 0.1809 0.2801 0.079 Uiso 1 1 calc R
H62C H 0.0393 0.2057 0.3180 0.079 Uiso 1 1 calc R
O22 O 0.13033(19) 0.7435(2) 0.25864(15) 0.0398(8) Uani 1 1 d .
H22A H 0.1490 0.7951 0.2582 0.060 Uiso 1 1 calc R
C63 C 0.1619(3) 0.6832(3) 0.2231(2) 0.0473(14) Uani 1 1 d .
H63A H 0.2138 0.6857 0.2340 0.071 Uiso 1 1 calc R
H63B H 0.1483 0.7013 0.1827 0.071 Uiso 1 1 calc R
H63C H 0.1454 0.6212 0.2281 0.071 Uiso 1 1 calc R

loop_
_atom_site_aniso_label
_atom_site_aniso_U_11
_atom_site_aniso_U_22
_atom_site_aniso_U_33
_atom_site_aniso_U_23
_atom_site_aniso_U_13
_atom_site_aniso_U_12
Dy1 0.01950(10) 0.01769(10) 0.01920(10) -0.00213(7) 0.00496(7) -0.00054(7)
Dy2 0.02002(10) 0.02095(10) 0.01888(10) 0.00145(8) 0.00437(7) 0.00220(8)
Ni1 0.0188(2) 0.0181(3) 0.0209(3) 0.0002(2) 0.0022(2) -0.0001(2)
Ni2 0.0183(2) 0.0200(3) 0.0203(3) -0.0032(2) 0.0036(2) 0.0011(2)
O1 0.0202(14) 0.0190(14) 0.0183(14) -0.0031(11) 0.0015(11) -0.0005(11)
O2 0.0231(14) 0.0153(14) 0.0215(15) 0.0010(11) 0.0035(12) 0.0002(11)
O3 0.0166(13) 0.0221(15) 0.0194(14) -0.0010(11) 0.0055(11) 0.0009(11)
O4 0.0179(14) 0.0218(15) 0.0176(14) -0.0027(11) 0.0005(11) 0.0005(11)
O5 0.0288(16) 0.0252(16) 0.0236(16) -0.0021(13) 0.0084(13) -0.0075(13)
O6 0.0295(16) 0.0217(16) 0.0242(16) -0.0008(12) 0.0071(13) 0.0006(12)
O7 0.0262(16) 0.0386(19) 0.0237(16) 0.0020(13) 0.0072(13) 0.0064(14)
O8 0.0293(16) 0.0363(18) 0.0228(16) -0.0030(13) 0.0042(13) 0.0062(14)
O9 0.0259(15) 0.0225(16) 0.0292(16) 0.0027(13) 0.0087(13) 0.0017(12)
O10 0.0298(16) 0.0268(17) 0.0269(16) 0.0049(13) 0.0117(13) 0.0069(13)
O11 0.0286(16) 0.0226(16) 0.0287(16) -0.0083(13) 0.0087(13) -0.0051(13)
O12 0.0231(15) 0.0239(16) 0.0308(17) -0.0051(13) 0.0061(13) -0.0031(12)
O13 0.0253(16) 0.0250(16) 0.0306(17) 0.0046(13) 0.0014(13) -0.0002(13)
O14 0.0223(15) 0.0245(16) 0.0267(16) 0.0030(13) 0.0010(12) -0.0016(12)
O15 0.0243(15) 0.0211(15) 0.0292(17) -0.0053(12) 0.0089(13) -0.0039(12)
O16 0.0350(17) 0.0276(17) 0.0312(17) 0.0057(14) 0.0098(14) 0.0004(14)
N1 0.0291(19) 0.0236(19) 0.0231(19) 0.0017(15) 0.0055(15) -0.0036(15)
N2 0.0233(18) 0.0249(19) 0.0221(18) 0.0028(15) 0.0013(14) -0.0008(15)
N3 0.0265(19) 0.026(2) 0.0223(19) -0.0006(15) 0.0049(15) 0.0042(15)
N4 0.0219(17) 0.0250(19) 0.0213(18) -0.0045(15) 0.0046(14) 0.0006(15)
C1 0.047(3) 0.038(3) 0.027(3) 0.009(2) 0.001(2) 0.002(2)
C2 0.065(4) 0.053(4) 0.023(3) -0.001(2) -0.006(2) 0.002(3)
C3 0.054(3) 0.050(3) 0.020(2) -0.009(2) 0.002(2) -0.007(3)
C4 0.039(3) 0.029(3) 0.026(2) -0.0108(19) 0.009(2) -0.009(2)
C5 0.025(2) 0.024(2) 0.020(2) -0.0001(17) 0.0061(17) -0.0076(17)
C6 0.024(2) 0.018(2) 0.025(2) -0.0050(17) 0.0070(17) -0.0028(16)
C7 0.023(2) 0.032(3) 0.033(3) 0.002(2) -0.0003(18) 0.0015(19)
C8 0.025(2) 0.039(3) 0.049(3) 0.008(2) 0.002(2) 0.014(2)
C9 0.041(3) 0.030(3) 0.041(3) 0.006(2) 0.003(2) 0.014(2)
C10 0.038(3) 0.023(2) 0.032(3) 0.0054(19) 0.008(2) 0.004(2)
C11 0.027(2) 0.023(2) 0.017(2) 0.0001(17) 0.0028(17) 0.0016(17)
C12 0.024(2) 0.017(2) 0.024(2) -0.0010(17) 0.0023(17) -0.0008(17)
C13 0.036(3) 0.022(2) 0.032(3) -0.0037(19) 0.007(2) 0.0030(19)
C14 0.047(3) 0.028(3) 0.043(3) -0.006(2) 0.012(2) 0.011(2)
C15 0.039(3) 0.040(3) 0.050(3) -0.007(2) 0.015(2) 0.018(2)
C16 0.028(2) 0.040(3) 0.038(3) -0.004(2) 0.013(2) 0.007(2)
C17 0.029(2) 0.027(2) 0.018(2) -0.0026(17) 0.0063(17) 0.0033(18)
C18 0.022(2) 0.028(2) 0.030(2) -0.0024(19) 0.0074(18) 0.0037(18)
C19 0.028(2) 0.029(2) 0.029(2) -0.0029(19) 0.0056(19) 0.0031(19)
C20 0.038(3) 0.033(3) 0.027(2) -0.011(2) 0.007(2) 0.000(2)
C21 0.040(3) 0.042(3) 0.027(3) -0.008(2) -0.006(2) 0.001(2)
C22 0.027(2) 0.035(3) 0.034(3) -0.008(2) -0.005(2) 0.006(2)
C23 0.024(2) 0.023(2) 0.025(2) -0.0013(17) 0.0059(17) 0.0003(17)
C24 0.019(2) 0.030(2) 0.020(2) -0.0009(17) 0.0030(16) 0.0024(17)
C25 0.017(2) 0.036(3) 0.023(2) -0.0028(19) 0.0025(17) 0.0004(18)
C26 0.033(3) 0.041(3) 0.028(3) -0.006(2) 0.007(2) -0.005(2)
C27 0.041(3) 0.057(4) 0.030(3) -0.017(2) 0.006(2) -0.005(3)
C28 0.045(3) 0.069(4) 0.019(2) 0.003(2) 0.005(2) 0.006(3)
C29 0.049(3) 0.051(3) 0.035(3) 0.010(3) 0.016(2) 0.009(3)
C30 0.033(2) 0.038(3) 0.024(2) 0.001(2) 0.0086(19) 0.007(2)
C31 0.017(2) 0.033(3) 0.024(2) -0.0032(19) 0.0041(17) 0.0037(17)
C32 0.029(2) 0.023(2) 0.019(2) 0.0025(17) 0.0073(17) -0.0027(18)
C33 0.030(2) 0.041(3) 0.023(2) 0.001(2) 0.0043(19) 0.001(2)
C34 0.033(3) 0.057(3) 0.024(2) -0.006(2) -0.003(2) -0.005(2)
C35 0.045(3) 0.040(3) 0.024(2) -0.005(2) 0.007(2) -0.003(2)
C36 0.039(3) 0.035(3) 0.027(3) -0.001(2) 0.011(2) 0.005(2)
C37 0.033(2) 0.028(2) 0.028(2) 0.0024(19) 0.0046(19) 0.0067(19)
C38 0.029(2) 0.024(2) 0.023(2) 0.0056(18) 0.0039(18) -0.0022(18)
C39 0.030(2) 0.025(2) 0.019(2) 0.0011(17) 0.0021(17) 0.0072(18)
C40 0.032(3) 0.043(3) 0.033(3) -0.002(2) 0.007(2) 0.011(2)
C41 0.041(3) 0.066(4) 0.038(3) -0.011(3) 0.005(2) 0.024(3)
C42 0.079(4) 0.040(3) 0.042(3) -0.007(3) 0.005(3) 0.031(3)
C43 0.076(4) 0.031(3) 0.040(3) -0.001(2) 0.010(3) 0.013(3)
C44 0.044(3) 0.030(3) 0.024(2) -0.0005(19) 0.004(2) 0.004(2)
C45 0.022(2) 0.024(2) 0.023(2) -0.0005(18) 0.0005(17) -0.0005(17)
C46 0.025(2) 0.024(2) 0.020(2) 0.0020(17) 0.0018(17) -0.0015(17)
C47 0.032(2) 0.023(2) 0.035(3) -0.009(2) 0.006(2) 0.0002(19)
C48 0.024(2) 0.035(3) 0.042(3) -0.001(2) 0.003(2) -0.001(2)
C49 0.032(2) 0.033(3) 0.028(2) 0.000(2) -0.0022(19) -0.012(2)
C50 0.048(3) 0.029(3) 0.036(3) -0.010(2) 0.011(2) -0.013(2)
C51 0.033(2) 0.026(2) 0.032(2) -0.0041(19) 0.012(2) -0.0042(19)
C52 0.027(2) 0.024(2) 0.017(2) -0.0006(17) 0.0000(17) -0.0032(18)
C53 0.027(2) 0.028(2) 0.028(2) -0.0039(19) 0.0094(18) -0.0048(19)
C54 0.028(2) 0.037(3) 0.055(3) 0.003(2) 0.009(2) -0.003(2)
C55 0.024(3) 0.054(4) 0.086(5) 0.006(3) 0.016(3) 0.002(2)
C56 0.036(3) 0.052(4) 0.073(4) -0.006(3) 0.026(3) -0.012(3)
C57 0.057(4) 0.030(3) 0.061(4) -0.006(3) 0.026(3) -0.019(3)
C58 0.037(3) 0.028(3) 0.048(3) 0.003(2) 0.012(2) -0.004(2)
C59 0.020(2) 0.029(2) 0.024(2) -0.0060(18) 0.0045(17) -0.0030(17)
C60 0.031(2) 0.031(3) 0.040(3) 0.005(2) 0.012(2) -0.004(2)
C61 0.066(4) 0.062(4) 0.062(4) 0.017(3) 0.028(3) 0.004(3)
Cl1 0.0600(8) 0.0327(7) 0.0371(7) 0.0005(5) 0.0135(6) -0.0079(6)
O17 0.088(3) 0.037(2) 0.068(3) -0.007(2) 0.031(2) -0.021(2)
O18 0.147(5) 0.072(3) 0.067(3) -0.006(3) -0.004(3) -0.044(3)
O19 0.108(4) 0.068(3) 0.114(4) 0.016(3) 0.069(4) 0.001(3)
O20 0.056(3) 0.065(3) 0.193(6) 0.037(4) 0.013(4) 0.002(3)
O21 0.0376(19) 0.042(2) 0.046(2) -0.0139(17) 0.0114(17) 0.0059(16)
C62 0.049(3) 0.052(4) 0.054(4) -0.022(3) -0.001(3) 0.015(3)
O22 0.050(2) 0.0276(18) 0.042(2) 0.0016(16) 0.0100(16) -0.0116(16)
C63 0.053(3) 0.033(3) 0.059(4) -0.001(3) 0.019(3) -0.007(3)

loop_
_atom_type_symbol
_atom_type_description
_atom_type_scat_dispersion_real
_atom_type_scat_dispersion_imag
_atom_type_scat_source
C C 0.0033 0.0016 'International Tables Vol C Tables 4.2.6.8 and 6.1.1.4'
H H 0.0000 0.0000 'International Tables Vol C Tables 4.2.6.8 and 6.1.1.4'
N N 0.0061 0.0033 'International Tables Vol C Tables 4.2.6.8 and 6.1.1.4'
O O 0.0106 0.0060 'International Tables Vol C Tables 4.2.6.8 and 6.1.1.4'
Cl Cl 0.1484 0.1585 'International Tables Vol C Tables 4.2.6.8 and 6.1.1.4'
Ni Ni 0.3393 1.1124 'International Tables Vol C Tables 4.2.6.8 and 6.1.1.4'
Dy Dy -0.1892 4.4098 'International Tables Vol C Tables 4.2.6.8 and 6.1.1.4'

loop_
_geom_angle_atom_site_label_1
_geom_angle_atom_site_label_2
_geom_angle_atom_site_label_3
_geom_angle
O11 Dy1 O9 118.35(10)
O11 Dy1 O4 79.03(9)
O9 Dy1 O4 79.84(9)
O11 Dy1 O2 82.03(10)
O9 Dy1 O2 143.95(9)
O4 Dy1 O2 75.24(9)
O11 Dy1 O5 130.53(10)
O9 Dy1 O5 86.33(10)
O4 Dy1 O5 150.28(9)
O2 Dy1 O5 102.85(10)
O11 Dy1 O1 142.39(9)
O9 Dy1 O1 77.31(9)
O4 Dy1 O1 70.09(9)
O2 Dy1 O1 69.95(9)
O5 Dy1 O1 81.31(9)
O11 Dy1 O15 72.78(9)
O9 Dy1 O15 69.25(9)
O4 Dy1 O15 119.63(9)
O2 Dy1 O15 146.48(9)
O5 Dy1 O15 78.60(9)
O1 Dy1 O15 141.74(9)
O11 Dy1 O6 80.50(10)
O9 Dy1 O6 131.69(9)
O4 Dy1 O6 148.14(9)
O2 Dy1 O6 77.96(9)
O5 Dy1 O6 53.69(9)
O1 Dy1 O6 115.89(9)
O15 Dy1 O6 76.39(9)
O11 Dy1 Ni2 67.62(7)
O9 Dy1 Ni2 117.60(7)
O4 Dy1 Ni2 38.28(6)
O2 Dy1 Ni2 39.36(6)
O5 Dy1 Ni2 140.51(7)
O1 Dy1 Ni2 74.83(6)
O15 Dy1 Ni2 137.51(7)
O6 Dy1 Ni2 110.70(6)
O11 Dy1 Ni1 115.96(7)
O9 Dy1 Ni1 112.58(7)
O4 Dy1 Ni1 74.32(6)
O2 Dy1 Ni1 35.31(6)
O5 Dy1 Ni1 87.18(7)
O1 Dy1 Ni1 35.43(6)
O15 Dy1 Ni1 165.58(7)
O6 Dy1 Ni1 93.31(7)
Ni2 Dy1 Ni1 55.485(12)
O11 Dy1 Dy2 114.55(7)
O9 Dy1 Dy2 69.14(7)
O4 Dy1 Dy2 36.09(6)
O2 Dy1 Dy2 75.38(6)
O5 Dy1 Dy2 114.26(7)
O1 Dy1 Dy2 35.16(6)
O15 Dy1 Dy2 135.23(7)
O6 Dy1 Dy2 146.81(7)
Ni2 Dy1 Dy2 56.148(10)
Ni1 Dy1 Dy2 53.653(9)
O10 Dy2 O13 115.75(11)
O10 Dy2 O3 143.62(9)
O13 Dy2 O3 78.11(10)
O10 Dy2 O1 75.25(9)
O13 Dy2 O1 81.11(9)
O3 Dy2 O1 74.07(9)
O10 Dy2 O7 84.90(10)
O13 Dy2 O7 132.62(10)
O3 Dy2 O7 110.98(10)
O1 Dy2 O7 146.16(9)
O10 Dy2 O8 134.39(10)
O13 Dy2 O8 85.86(10)
O3 Dy2 O8 77.09(9)
O1 Dy2 O8 150.21(10)
O7 Dy2 O8 54.08(10)
O10 Dy2 O4 79.98(10)
O13 Dy2 O4 141.94(9)
O3 Dy2 O4 71.23(9)
O1 Dy2 O4 69.34(9)
O7 Dy2 O4 80.51(9)
O8 Dy2 O4 108.05(10)
O10 Dy2 O16 71.40(10)
O13 Dy2 O16 70.00(10)
O3 Dy2 O16 142.13(9)
O1 Dy2 O16 118.89(10)
O7 Dy2 O16 78.59(10)
O8 Dy2 O16 80.70(10)
O4 Dy2 O16 145.74(9)
O10 Dy2 Ni1 112.56(7)
O13 Dy2 Ni1 66.26(7)
O3 Dy2 Ni1 39.37(6)
O1 Dy2 Ni1 37.33(6)
O7 Dy2 Ni1 147.06(7)
O8 Dy2 Ni1 112.91(7)
O4 Dy2 Ni1 75.73(6)
O16 Dy2 Ni1 132.55(7)
O10 Dy2 Ni2 115.44(7)
O13 Dy2 Ni2 112.69(7)
O3 Dy2 Ni2 35.53(6)
O1 Dy2 Ni2 72.86(6)
O7 Dy2 Ni2 92.09(7)
O8 Dy2 Ni2 87.92(7)
O4 Dy2 Ni2 36.44(6)
O16 Dy2 Ni2 168.15(7)
Ni1 Dy2 Ni2 55.485(12)
O10 Dy2 Dy1 68.23(7)
O13 Dy2 Dy1 116.17(7)
O3 Dy2 Dy1 75.47(6)
O1 Dy2 Dy1 36.00(6)
O7 Dy2 Dy1 111.03(7)
O8 Dy2 Dy1 139.72(7)
O4 Dy2 Dy1 34.49(6)
O16 Dy2 Dy1 137.14(7)
Ni1 Dy2 Dy1 56.545(10)
Ni2 Dy2 Dy1 53.155(9)
O14 Ni1 N2 93.44(12)
O14 Ni1 O1 102.26(11)
N2 Ni1 O1 163.50(12)
O14 Ni1 O2 167.91(11)
N2 Ni1 O2 81.93(12)
O1 Ni1 O2 83.62(11)
O14 Ni1 N1 85.94(12)
N2 Ni1 N1 96.28(14)
O1 Ni1 N1 79.98(12)
O2 Ni1 N1 105.61(12)
O14 Ni1 O3 88.71(11)
N2 Ni1 O3 99.90(12)
O1 Ni1 O3 85.66(10)
O2 Ni1 O3 81.14(10)
N1 Ni1 O3 163.23(12)
O14 Ni1 Dy2 84.36(8)
N2 Ni1 Dy2 144.10(10)
O1 Ni1 Dy2 44.58(7)
O2 Ni1 Dy2 92.83(7)
N1 Ni1 Dy2 119.19(10)
O3 Ni1 Dy2 44.32(7)
O14 Ni1 Dy1 145.49(8)
N2 Ni1 Dy1 120.93(10)
O1 Ni1 Dy1 43.23(7)
O2 Ni1 Dy1 41.39(7)
N1 Ni1 Dy1 87.16(10)
O3 Ni1 Dy1 88.29(7)
Dy2 Ni1 Dy1 69.802(11)
N3 Ni2 O12 94.93(13)
N3 Ni2 O3 81.51(12)
O12 Ni2 O3 171.04(11)
N3 Ni2 O4 164.14(13)
O12 Ni2 O4 99.14(11)
O3 Ni2 O4 85.57(10)
N3 Ni2 N4 96.00(13)
O12 Ni2 N4 84.23(12)
O3 Ni2 N4 104.27(12)
O4 Ni2 N4 78.27(12)
N3 Ni2 O2 100.41(12)
O12 Ni2 O2 90.37(11)
O3 Ni2 O2 82.24(10)
O4 Ni2 O2 86.84(10)
N4 Ni2 O2 163.11(12)
N3 Ni2 Dy1 145.40(10)
O12 Ni2 Dy1 83.85(8)
O3 Ni2 Dy1 94.39(7)
O4 Ni2 Dy1 44.64(7)
N4 Ni2 Dy1 118.14(9)
O2 Ni2 Dy1 45.16(7)
N3 Ni2 Dy2 120.85(10)
O12 Ni2 Dy2 143.58(8)
O3 Ni2 Dy2 42.03(7)
O4 Ni2 Dy2 44.50(7)
N4 Ni2 Dy2 85.35(9)
O2 Ni2 Dy2 89.63(7)
Dy1 Ni2 Dy2 70.697(11)
C6 O1 Ni1 110.3(2)
C6 O1 Dy2 118.6(2)
Ni1 O1 Dy2 98.10(10)
C6 O1 Dy1 116.7(2)
Ni1 O1 Dy1 101.33(11)
Dy2 O1 Dy1 108.85(10)
C12 O2 Ni1 110.7(2)
C12 O2 Ni2 112.5(2)
Ni1 O2 Ni2 98.51(11)
C12 O2 Dy1 131.1(2)
Ni1 O2 Dy1 103.30(11)
Ni2 O2 Dy1 95.48(10)
C18 O3 Ni2 110.8(2)
C18 O3 Ni1 116.0(2)
Ni2 O3 Ni1 98.10(11)
C18 O3 Dy2 128.4(2)
Ni2 O3 Dy2 102.44(11)
Ni1 O3 Dy2 96.30(10)
C24 O4 Ni2 111.5(2)
C24 O4 Dy1 118.5(2)
Ni2 O4 Dy1 97.08(10)
C24 O4 Dy2 117.6(2)
Ni2 O4 Dy2 99.05(10)
Dy1 O4 Dy2 109.42(10)
C31 O5 Dy1 95.5(2)
C31 O6 Dy1 90.5(2)
C38 O7 Dy2 92.5(2)
C38 O8 Dy2 92.1(2)
C45 O9 Dy1 135.6(3)
C45 O10 Dy2 140.0(3)
C52 O11 Dy1 136.4(3)
C52 O12 Ni2 124.5(3)
C59 O13 Dy2 136.5(3)
C59 O14 Ni1 125.0(3)
C60 O15 Dy1 127.0(3)
C61 O16 Dy2 122.7(3)
C5 N1 C1 118.5(4)
C5 N1 Ni1 112.2(3)
C1 N1 Ni1 127.9(3)
C11 N2 C7 119.2(4)
C11 N2 Ni1 114.4(3)
C7 N2 Ni1 126.4(3)
C17 N3 C13 119.8(4)
C17 N3 Ni2 113.0(3)
C13 N3 Ni2 126.9(3)
C23 N4 C19 118.4(4)
C23 N4 Ni2 111.3(3)
C19 N4 Ni2 126.3(3)
N1 C1 C2 122.5(5)
C1 C2 C3 118.9(5)
C4 C3 C2 119.2(4)
C3 C4 C5 118.9(5)
N1 C5 C4 121.9(4)
N1 C5 C6 117.0(3)
C4 C5 C6 121.1(4)
O1 C6 C5 111.1(3)
N2 C7 C8 121.4(4)
C9 C8 C7 119.2(4)
C8 C9 C10 119.0(4)
C11 C10 C9 119.3(4)
N2 C11 C10 121.7(4)
N2 C11 C12 116.1(4)
C10 C11 C12 122.1(4)
O2 C12 C11 112.3(3)
N3 C13 C14 121.9(4)
C13 C14 C15 118.8(5)
C16 C15 C14 119.4(4)
C15 C16 C17 119.0(4)
N3 C17 C16 121.1(4)
N3 C17 C18 117.5(4)
C16 C17 C18 121.4(4)
O3 C18 C17 112.1(3)
N4 C19 C20 122.7(4)
C21 C20 C19 118.8(4)
C20 C21 C22 119.5(4)
C21 C22 C23 118.4(4)
N4 C23 C22 122.2(4)
N4 C23 C24 116.9(4)
C22 C23 C24 121.0(4)
O4 C24 C23 110.9(3)
C30 C25 C26 119.5(4)
C30 C25 C31 120.8(4)
C26 C25 C31 119.7(4)
C27 C26 C25 120.0(5)
C28 C27 C26 120.1(5)
C27 C28 C29 120.1(5)
C30 C29 C28 120.5(5)
C29 C30 C25 119.7(5)
O5 C31 O6 120.3(4)
O5 C31 C25 119.4(4)
O6 C31 C25 120.3(4)
C33 C32 C37 119.0(4)
C33 C32 C38 120.8(4)
C37 C32 C38 120.2(4)
C34 C33 C32 120.2(4)
C35 C34 C33 120.2(4)
C34 C35 C36 120.1(4)
C35 C36 C37 119.9(4)
C36 C37 C32 120.5(4)
O7 C38 O8 120.5(4)
O7 C38 C32 119.7(4)
O8 C38 C32 119.8(4)
C40 C39 C44 120.2(4)
C40 C39 C45 120.1(4)
C44 C39 C45 119.8(4)
C39 C40 C41 118.7(5)
C42 C41 C40 120.8(5)
C43 C42 C41 120.2(5)
C42 C43 C44 119.8(5)
C43 C44 C39 120.2(5)
O10 C45 O9 125.0(4)
O10 C45 C39 116.0(4)
O9 C45 C39 119.0(4)
C51 C46 C47 119.3(4)
C51 C46 C52 120.1(4)
C47 C46 C52 120.5(4)
C48 C47 C46 120.4(4)
C49 C48 C47 119.9(4)
C48 C49 C50 120.2(4)
C49 C50 C51 120.2(4)
C46 C51 C50 120.0(4)
O12 C52 O11 124.5(4)
O12 C52 C46 117.4(4)
O11 C52 C46 118.1(4)
C54 C53 C58 119.5(4)
C54 C53 C59 119.0(4)
C58 C53 C59 121.4(4)
C53 C54 C55 120.6(5)
C56 C55 C54 119.8(5)
C57 C56 C55 119.8(5)
C56 C57 C58 120.8(5)
C53 C58 C57 119.4(5)
O14 C59 O13 125.4(4)
O14 C59 C53 116.9(4)
O13 C59 C53 117.7(4)
O20 Cl1 O19 112.2(3)
O20 Cl1 O18 109.3(4)
O19 Cl1 O18 105.5(4)
O20 Cl1 O17 110.8(3)
O19 Cl1 O17 110.6(3)
O18 Cl1 O17 108.2(3)

loop_
_geom_bond_atom_site_label_1
_geom_bond_atom_site_label_2
_geom_bond_distance
Dy1 O11 2.298(3)
Dy1 O9 2.324(3)
Dy1 O4 2.341(3)
Dy1 O2 2.355(3)
Dy1 O5 2.374(3)
Dy1 O1 2.421(3)
Dy1 O15 2.424(3)
Dy1 O6 2.475(3)
Dy1 Ni2 3.3055(5)
Dy1 Ni1 3.4655(5)
Dy1 Dy2 3.8983(3)
Dy2 O10 2.278(3)
Dy2 O13 2.305(3)
Dy2 O3 2.352(3)
Dy2 O1 2.372(3)
Dy2 O7 2.412(3)
Dy2 O8 2.419(3)
Dy2 O4 2.435(3)
Dy2 O16 2.445(3)
Dy2 Ni1 3.3456(5)
Dy2 Ni2 3.4303(6)
Ni1 O14 2.019(3)
Ni1 N2 2.024(3)
Ni1 O1 2.049(3)
Ni1 O2 2.058(3)
Ni1 N1 2.074(3)
Ni1 O3 2.135(3)
Ni2 N3 2.034(3)
Ni2 O12 2.038(3)
Ni2 O3 2.041(3)
Ni2 O4 2.063(3)
Ni2 N4 2.096(3)
Ni2 O2 2.106(3)
O1 C6 1.424(4)
O2 C12 1.420(5)
O3 C18 1.418(5)
O4 C24 1.422(5)
O5 C31 1.259(5)
O6 C31 1.269(5)
O7 C38 1.263(5)
O8 C38 1.266(5)
O9 C45 1.257(5)
O10 C45 1.256(5)
O11 C52 1.275(5)
O12 C52 1.253(5)
O13 C59 1.260(5)
O14 C59 1.254(5)
O15 C60 1.429(5)
O16 C61 1.427(6)
N1 C5 1.337(5)
N1 C1 1.342(6)
N2 C11 1.339(5)
N2 C7 1.345(5)
N3 C17 1.329(5)
N3 C13 1.347(5)
N4 C23 1.331(5)
N4 C19 1.343(5)
C1 C2 1.369(7)
C2 C3 1.376(7)
C3 C4 1.374(7)
C4 C5 1.384(6)
C5 C6 1.507(6)
C7 C8 1.382(6)
C8 C9 1.374(7)
C9 C10 1.379(6)
C10 C11 1.373(6)
C11 C12 1.514(5)
C13 C14 1.374(6)
C14 C15 1.385(7)
C15 C16 1.377(7)
C16 C17 1.399(6)
C17 C18 1.495(6)
C19 C20 1.368(6)
C20 C21 1.368(6)
C21 C22 1.382(6)
C22 C23 1.385(6)
C23 C24 1.512(6)
C25 C30 1.390(6)
C25 C26 1.396(6)
C25 C31 1.492(6)
C26 C27 1.379(6)
C27 C28 1.375(7)
C28 C29 1.383(7)
C29 C30 1.375(6)
C32 C33 1.389(6)
C32 C37 1.391(6)
C32 C38 1.487(6)
C33 C34 1.384(6)
C34 C35 1.377(7)
C35 C36 1.380(7)
C36 C37 1.380(6)
C39 C40 1.383(6)
C39 C44 1.385(6)
C39 C45 1.499(6)
C40 C41 1.390(7)
C41 C42 1.374(8)
C42 C43 1.371(8)
C43 C44 1.381(7)
C46 C51 1.379(6)
C46 C47 1.385(6)
C46 C52 1.496(6)
C47 C48 1.381(6)
C48 C49 1.370(6)
C49 C50 1.374(7)
C50 C51 1.386(6)
C53 C54 1.374(6)
C53 C58 1.382(6)
C53 C59 1.500(6)
C54 C55 1.384(7)
C55 C56 1.373(8)
C56 C57 1.368(8)
C57 C58 1.386(7)
Cl1 O20 1.373(5)
Cl1 O19 1.416(5)
Cl1 O18 1.417(5)
Cl1 O17 1.427(4)
O21 C62 1.416(6)
O22 C63 1.425(6)
